data_9008427
loop_
_publ_author_name
'Bente, K.'
'Engel, M.'
'Steins, M.'

_publ_section_title
;
 Crystal structure of lead silver tribismuth sulfide, PbAgBi3S6
 Note: natural gustavite exhibits ordered Bi/Ag
;
_journal_name_full 'Zeitschrift fur Kristallographie'
_journal_page_first 327
_journal_page_last 328
_journal_volume 205
_journal_year 1993
_chemical_compound_source Synthetic
_chemical_formula_sum 'Ag Bi3 Pb S6'
_chemical_name_mineral Gustavite
_space_group_IT_number 63
_symmetry_space_group_name_Hall '-C 2c 2'
_symmetry_space_group_name_H-M 'C m c m'
_cell_angle_alpha 90
_cell_angle_beta 90
_cell_angle_gamma 90
_cell_length_a 4.077
_cell_length_b 13.477
_cell_length_c 19.88
_cell_formula_units_Z 4
_cell_volume 1092.321
_database_code_amcsd 0011039
_exptl_crystal_density_diffrn 6.898
_cod_original_formula_sum 'Pb Ag Bi3 S6'
_cod_database_code 9008427

loop_
_space_group_symop_operation_xyz
x,y,z
1/2+x,1/2+y,z
x,-y,1/2+z
1/2+x,1/2-y,1/2+z
-x,y,1/2-z
1/2-x,1/2+y,1/2-z
-x,y,z
1/2-x,1/2+y,z
x,-y,-z
1/2+x,1/2-y,-z
x,y,1/2-z
1/2+x,1/2+y,1/2-z
-x,-y,1/2+z
1/2-x,1/2-y,1/2+z
-x,-y,-z
1/2-x,1/2-y,-z

loop_
_atom_site_aniso_label
_atom_site_aniso_U_11
_atom_site_aniso_U_22
_atom_site_aniso_U_33
_atom_site_aniso_U_12
_atom_site_aniso_U_13
_atom_site_aniso_U_23
Pb 0.02500 0.03100 0.07000 0.00000 0.00000 0.00000
Ag2 0.02300 0.03000 0.03000 0.00000 0.00300 0.00000
Bi2 0.02300 0.03000 0.03000 0.00000 0.00300 0.00000
Bi1 0.01880 0.01860 0.02200 0.00000 0.00080 0.00000
S1 0.01600 0.02600 0.03000 0.00000 0.00000 0.00000
S2 0.02300 0.02800 0.03000 0.00000 -0.01100 0.00000
S3 0.02900 0.01200 0.05000 0.00000 0.00000 0.00000
S4 0.01800 0.02600 0.02400 0.00000 -0.00100 0.00000

loop_
_atom_site_label
_atom_site_fract_x
_atom_site_fract_y
_atom_site_fract_z
_atom_site_occupancy
Pb 0.00000 0.18350 0.25000 1.00000
Ag2 0.50000 0.41500 0.36450 0.50000
Bi2 0.50000 0.41500 0.36450 0.50000
Bi1 0.50000 0.13770 0.05020 1.00000
S1 0.00000 0.00000 0.00000 1.00000
S2 0.00000 0.26120 0.09680 1.00000
S3 0.50000 0.32700 0.25000 1.00000
S4 0.50000 0.04500 0.16590 1.00000

loop_
_cod_related_entry_id
_cod_related_entry_database
_cod_related_entry_code
1 AMCSD 0011039
